data_7111214
loop_
_publ_author_name
'Li, Guolin'
'Mehta, Ricky'
'Srikrishnan, Thamarapu'
'Nurco, Daniel J.'
'Tabaczynski, Walter A.'
'Alderfer, James L.'
'Smith, Kevin M.'
'Dougherty, Thomas J.'
'Pandey, Ravindra K.'

_publ_section_title
;
 A novel synthetic route to fused propenochlorin and benzochlorin
 photodynamic therapy probes
;
_journal_issue 11
_journal_name_full 'Chemical Communications'
_journal_page_first 1172
_journal_paper_doi 10.1039/b202280j
_journal_year 2002
_chemical_formula_moiety 'C40 H49 N5 O'
_chemical_formula_sum 'C40 H49 N5 O'
_chemical_formula_weight 615.84
_chemical_name_common 11
_chemical_name_systematic
;
7-amido- 2,3,7,12,13,17,18,10^3^-octaethyl-benzochlorin
;
_space_group_IT_number 15
_symmetry_cell_setting monoclinic
_symmetry_space_group_name_Hall '-C 2yc'
_symmetry_space_group_name_H-M 'C 1 2/c 1'
_atom_sites_solution_hydrogens geom
_atom_sites_solution_primary direct
_atom_sites_solution_secondary difmap
_audit_creation_method SHELXL-97
_cell_angle_alpha 90.00
_cell_angle_beta 116.21(3)
_cell_angle_gamma 90.00
_cell_formula_units_Z 8
_cell_length_a 19.084(4)
_cell_length_b 27.306(6)
_cell_length_c 15.113(3)
_cell_measurement_reflns_used 25
_cell_measurement_temperature 293(2)
_cell_measurement_theta_max 25
_cell_measurement_theta_min 11
_cell_volume 7066(3)
_computing_cell_refinement 'least-squares CAD4 program'
_computing_data_collection CAD4
_computing_data_reduction XCAD4
_computing_molecular_graphics 'SHELXTL 5, XP (Sheldrick, 1994)'
_computing_publication_material 'SHELXL-97 (Sheldrick, 1997)'
_computing_structure_refinement 'SHELXL-97 (Sheldrick, 1997)'
_computing_structure_solution 'SHELXS-97 (Sheldrick, 1990)'
_diffrn_ambient_temperature 293(2)
_diffrn_measured_fraction_theta_full 1.000
_diffrn_measured_fraction_theta_max 1.000
_diffrn_measurement_device_type CAD-4
_diffrn_measurement_method '\w/2\q scans'
_diffrn_radiation_monochromator graphite
_diffrn_radiation_source 'normal-focus sealed tube'
_diffrn_radiation_type CuK\a
_diffrn_radiation_wavelength 1.54180
_diffrn_reflns_av_R_equivalents 0.0969
_diffrn_reflns_av_sigmaI/netI 0.1200
_diffrn_reflns_limit_h_max 22
_diffrn_reflns_limit_h_min -20
_diffrn_reflns_limit_k_max 32
_diffrn_reflns_limit_k_min -32
_diffrn_reflns_limit_l_max 0
_diffrn_reflns_limit_l_min -17
_diffrn_reflns_number 12208
_diffrn_reflns_theta_full 64.99
_diffrn_reflns_theta_max 64.99
_diffrn_reflns_theta_min 3.05
_diffrn_standards_decay_% 2.5
_diffrn_standards_interval_count 200
_diffrn_standards_number 3
_exptl_absorpt_coefficient_mu 0.543
_exptl_absorpt_correction_type none
_exptl_crystal_colour 'dark green'
_exptl_crystal_density_diffrn 1.158
_exptl_crystal_density_method 'not measured'
_exptl_crystal_description prism
_exptl_crystal_F_000 2656
_exptl_crystal_size_max 0.15
_exptl_crystal_size_mid 0.15
_exptl_crystal_size_min 0.13
_refine_diff_density_max 0.198
_refine_diff_density_min -0.235
_refine_diff_density_rms 0.052
_refine_ls_extinction_method none
_refine_ls_goodness_of_fit_ref 0.954
_refine_ls_hydrogen_treatment mixed
_refine_ls_matrix_type full
_refine_ls_number_parameters 436
_refine_ls_number_reflns 6021
_refine_ls_number_restraints 1
_refine_ls_restrained_S_all 0.954
_refine_ls_R_factor_all 0.2245
_refine_ls_R_factor_gt 0.0717
_refine_ls_shift/su_max 0.001
_refine_ls_shift/su_mean 0.000
_refine_ls_structure_factor_coef Fsqd
_refine_ls_weighting_details 'calc w=1/[\s^2^(Fo^2^)+(0.1041P)^2^+0.0000P] where P=(Fo^2^+2Fc^2^)/3'
_refine_ls_weighting_scheme calc
_refine_ls_wR_factor_gt 0.1608
_refine_ls_wR_factor_ref 0.2428
_reflns_number_gt 1967
_reflns_number_total 6021
_reflns_threshold_expression >2sigma(I)
_cod_data_source_file b202280jsup1.cif
_cod_data_source_block new11p
_cod_original_cell_volume 7066(2)
_cod_original_sg_symbol_H-M C2/c
_cod_database_code 7111214

loop_
_symmetry_equiv_pos_as_xyz
'x, y, z'
'-x, y, -z+1/2'
'x+1/2, y+1/2, z'
'-x+1/2, y+1/2, -z+1/2'
'-x, -y, -z'
'x, -y, z-1/2'
'-x+1/2, -y+1/2, -z'
'x+1/2, -y+1/2, z-1/2'

loop_
_atom_site_label
_atom_site_type_symbol
_atom_site_fract_x
_atom_site_fract_y
_atom_site_fract_z
_atom_site_U_iso_or_equiv
_atom_site_adp_type
_atom_site_occupancy
_atom_site_symmetry_multiplicity
_atom_site_calc_flag
_atom_site_refinement_flags
N1 N 0.3438(2) 0.16098(14) 0.3671(3) 0.0761(11) Uani 1 1 d .
H1 H 0.3451 0.1919 0.3787 0.097(18) Uiso 0.25(3) 1 calc PR
N2 N 0.3536(2) 0.21867(15) 0.5278(3) 0.0766(11) Uani 1 1 d .
H2 H 0.3555 0.2214 0.4723 0.097(18) Uiso 0.76(6) 1 calc PR
N3 N 0.3541(2) 0.30741(17) 0.4029(3) 0.0813(11) Uani 1 1 d .
H3 H 0.3542 0.2765 0.3923 0.097(18) Uiso 0.40(6) 1 calc PR
N4 N 0.3478(2) 0.24853(15) 0.2480(3) 0.0771(11) Uani 1 1 d .
H4 H 0.3465 0.2448 0.3038 0.097(18) Uiso 0.59(6) 1 calc PR
N5 N 0.4734(4) 0.0625(2) 0.3532(4) 0.1112(17) Uani 1 1 d .
H5 H 0.484(3) 0.0754(18) 0.415(4) 0.12(2) Uiso 1 1 d .
H6 H 0.509(4) 0.048(2) 0.335(4) 0.15(3) Uiso 1 1 d .
O1 O 0.3951(2) 0.05146(14) 0.1924(3) 0.1104(12) Uani 1 1 d .
C1 C 0.3398(3) 0.13955(18) 0.2849(3) 0.0740(13) Uani 1 1 d .
C2 C 0.3337(3) 0.08473(18) 0.2875(3) 0.0735(13) Uani 1 1 d .
C2A C 0.2564(3) 0.06641(18) 0.2031(4) 0.0907(15) Uani 1 1 d .
H2A1 H 0.2552 0.0758 0.1406 0.109 Uiso 1 1 calc R
H2A2 H 0.2555 0.0309 0.2052 0.109 Uiso 1 1 calc R
C2B C 0.1827(3) 0.0860(2) 0.2070(4) 0.1165(19) Uani 1 1 d .
H2B1 H 0.1777 0.0716 0.2619 0.175 Uiso 1 1 calc R
H2B2 H 0.1378 0.0778 0.1470 0.175 Uiso 1 1 calc R
H2B3 H 0.1864 0.1210 0.2146 0.175 Uiso 1 1 calc R
C2C C 0.4046(4) 0.06289(18) 0.2745(5) 0.0865(15) Uani 1 1 d .
C3 C 0.3419(3) 0.07701(18) 0.3907(3) 0.0766(13) Uani 1 1 d .
C3A C 0.3472(3) 0.03500(19) 0.4411(4) 0.0888(15) Uani 1 1 d .
C3B C 0.3462(4) -0.0147(2) 0.4026(4) 0.118(2) Uani 1 1 d .
H3B1 H 0.3252 -0.0126 0.3314 0.142 Uiso 1 1 calc R
H3B2 H 0.3999 -0.0258 0.4274 0.142 Uiso 1 1 calc R
C3C C 0.3021(4) -0.0524(2) 0.4257(4) 0.148(3) Uani 1 1 d .
H3C1 H 0.3238 -0.0566 0.4959 0.222 Uiso 1 1 calc R
H3C2 H 0.3051 -0.0828 0.3957 0.222 Uiso 1 1 calc R
H3C3 H 0.2485 -0.0425 0.4007 0.222 Uiso 1 1 calc R
C3D C 0.3569(3) 0.0411(2) 0.5391(4) 0.1006(17) Uani 1 1 d .
H3D H 0.3622 0.0137 0.5781 0.121 Uiso 1 1 calc R
C3E C 0.3586(3) 0.0861(2) 0.5763(4) 0.0927(16) Uani 1 1 d .
H3E H 0.3644 0.0879 0.6406 0.111 Uiso 1 1 calc R
C4 C 0.3456(3) 0.12308(18) 0.4296(3) 0.0738(13) Uani 1 1 d .
C5 C 0.3525(3) 0.13010(19) 0.5279(3) 0.0758(13) Uani 1 1 d .
C6 C 0.3525(3) 0.1756(2) 0.5698(4) 0.0773(13) Uani 1 1 d .
C7 C 0.3515(3) 0.1882(2) 0.6632(3) 0.0800(14) Uani 1 1 d .
C7A C 0.3496(3) 0.1535(2) 0.7396(4) 0.0962(16) Uani 1 1 d .
H7A1 H 0.3180 0.1253 0.7065 0.115 Uiso 1 1 calc R
H7A2 H 0.3248 0.1698 0.7754 0.115 Uiso 1 1 calc R
C7B C 0.4311(3) 0.1358(2) 0.8136(4) 0.119(2) Uani 1 1 d .
H7B1 H 0.4544 0.1173 0.7794 0.179 Uiso 1 1 calc R
H7B2 H 0.4264 0.1155 0.8625 0.179 Uiso 1 1 calc R
H7B3 H 0.4634 0.1636 0.8451 0.179 Uiso 1 1 calc R
C8 C 0.3507(3) 0.2373(2) 0.6689(3) 0.0796(14) Uani 1 1 d .
C8A C 0.3491(3) 0.2670(2) 0.7508(4) 0.1002(17) Uani 1 1 d .
H8A1 H 0.3250 0.2481 0.7842 0.120 Uiso 1 1 calc R
H8A2 H 0.3174 0.2960 0.7235 0.120 Uiso 1 1 calc R
C8B C 0.4300(4) 0.2826(2) 0.8251(4) 0.127(2) Uani 1 1 d .
H8B1 H 0.4625 0.2541 0.8497 0.190 Uiso 1 1 calc R
H8B2 H 0.4266 0.2994 0.8788 0.190 Uiso 1 1 calc R
H8B3 H 0.4523 0.3040 0.7938 0.190 Uiso 1 1 calc R
C9 C 0.3512(3) 0.2576(2) 0.5825(4) 0.0761(13) Uani 1 1 d .
C10 C 0.3511(3) 0.3062(2) 0.5625(4) 0.0865(15) Uani 1 1 d .
H10 H 0.3491 0.3267 0.6104 0.104 Uiso 1 1 calc R
C11 C 0.3535(3) 0.33027(19) 0.4836(4) 0.0822(14) Uani 1 1 d .
C12 C 0.3542(3) 0.38214(19) 0.4738(4) 0.0897(15) Uani 1 1 d .
C12A C 0.3541(4) 0.4193(2) 0.5470(4) 0.118(2) Uani 1 1 d .
H12A H 0.3311 0.4495 0.5129 0.141 Uiso 1 1 calc R
H12B H 0.3221 0.4074 0.5776 0.141 Uiso 1 1 calc R
C12B C 0.4336(5) 0.4292(3) 0.6240(6) 0.188(4) Uani 1 1 d .
H12C H 0.4530 0.4009 0.6654 0.282 Uiso 1 1 calc R
H12D H 0.4323 0.4566 0.6631 0.282 Uiso 1 1 calc R
H12E H 0.4672 0.4366 0.5937 0.282 Uiso 1 1 calc R
C13 C 0.3554(3) 0.3913(2) 0.3850(4) 0.0941(15) Uani 1 1 d .
C13A C 0.3581(4) 0.4398(2) 0.3428(5) 0.129(2) Uani 1 1 d .
H13A H 0.3404 0.4645 0.3746 0.154 Uiso 1 1 calc R
H13B H 0.3220 0.4398 0.2732 0.154 Uiso 1 1 calc R
C13B C 0.4384(5) 0.4541(2) 0.3543(6) 0.174(3) Uani 1 1 d .
H13C H 0.4734 0.4575 0.4230 0.261 Uiso 1 1 calc R
H13D H 0.4351 0.4846 0.3212 0.261 Uiso 1 1 calc R
H13E H 0.4576 0.4291 0.3258 0.261 Uiso 1 1 calc R
C14 C 0.3546(3) 0.3440(2) 0.3448(4) 0.0835(14) Uani 1 1 d .
C15 C 0.3526(3) 0.3366(2) 0.2498(4) 0.0917(15) Uani 1 1 d .
H15 H 0.3525 0.3643 0.2139 0.110 Uiso 1 1 calc R
C16 C 0.3509(3) 0.2928(2) 0.2088(4) 0.0816(14) Uani 1 1 d .
C17 C 0.3529(3) 0.2822(2) 0.1151(3) 0.0842(14) Uani 1 1 d .
C17A C 0.3561(4) 0.3220(2) 0.0465(4) 0.1124(19) Uani 1 1 d .
H17A H 0.3345 0.3096 -0.0204 0.135 Uiso 1 1 calc R
H17B H 0.3248 0.3497 0.0477 0.135 Uiso 1 1 calc R
C17B C 0.4376(4) 0.3380(3) 0.0773(5) 0.146(3) Uani 1 1 d .
H17C H 0.4592 0.3497 0.1440 0.219 Uiso 1 1 calc R
H17D H 0.4385 0.3638 0.0347 0.219 Uiso 1 1 calc R
H17E H 0.4680 0.3108 0.0733 0.219 Uiso 1 1 calc R
C18 C 0.3527(3) 0.2336(2) 0.1053(3) 0.0795(14) Uani 1 1 d .
C18A C 0.3625(3) 0.20513(19) 0.0269(3) 0.0955(16) Uani 1 1 d .
H18A H 0.3451 0.2248 -0.0324 0.115 Uiso 1 1 calc R
H18B H 0.3304 0.1759 0.0114 0.115 Uiso 1 1 calc R
C18B C 0.4487(4) 0.1904(2) 0.0612(4) 0.135(2) Uani 1 1 d .
H18C H 0.4804 0.2194 0.0754 0.202 Uiso 1 1 calc R
H18D H 0.4536 0.1721 0.0099 0.202 Uiso 1 1 calc R
H18E H 0.4658 0.1706 0.1195 0.202 Uiso 1 1 calc R
C19 C 0.3469(3) 0.2114(2) 0.1894(3) 0.0759(13) Uani 1 1 d .
C20 C 0.3420(3) 0.16354(18) 0.2038(3) 0.0775(13) Uani 1 1 d .
H20 H 0.3397 0.1432 0.1532 0.093 Uiso 1 1 calc R

loop_
_atom_site_aniso_label
_atom_site_aniso_U_11
_atom_site_aniso_U_22
_atom_site_aniso_U_33
_atom_site_aniso_U_23
_atom_site_aniso_U_13
_atom_site_aniso_U_12
N1 0.073(3) 0.089(3) 0.069(2) -0.009(2) 0.034(2) -0.007(2)
N2 0.076(3) 0.085(3) 0.074(3) -0.006(2) 0.038(2) -0.004(2)
N3 0.084(3) 0.079(3) 0.084(3) -0.001(3) 0.040(2) 0.004(2)
N4 0.088(3) 0.076(3) 0.073(3) -0.006(2) 0.040(2) -0.007(2)
N5 0.093(4) 0.161(5) 0.084(4) -0.007(3) 0.042(4) 0.013(4)
O1 0.100(3) 0.145(3) 0.100(3) -0.038(2) 0.058(2) -0.016(2)
C1 0.075(3) 0.085(3) 0.061(3) -0.007(3) 0.029(3) -0.006(3)
C2 0.075(3) 0.087(4) 0.061(3) -0.011(3) 0.032(3) -0.007(3)
C2A 0.092(4) 0.100(4) 0.084(3) -0.006(3) 0.042(3) -0.009(3)
C2B 0.082(4) 0.166(6) 0.101(4) -0.021(4) 0.039(3) -0.004(4)
C2C 0.094(5) 0.095(4) 0.080(4) -0.011(3) 0.047(4) -0.003(3)
C3 0.084(4) 0.074(3) 0.080(3) -0.005(3) 0.044(3) -0.008(3)
C3A 0.108(4) 0.078(4) 0.091(4) 0.002(3) 0.054(3) -0.002(3)
C3B 0.159(6) 0.087(4) 0.120(5) 0.009(4) 0.073(5) 0.001(4)
C3C 0.203(7) 0.125(5) 0.109(5) -0.006(4) 0.063(5) -0.048(5)
C3D 0.126(5) 0.098(4) 0.082(4) 0.017(3) 0.049(4) 0.009(4)
C3E 0.112(5) 0.095(4) 0.079(3) 0.009(3) 0.050(3) 0.011(3)
C4 0.068(3) 0.084(4) 0.071(3) 0.013(3) 0.032(3) 0.005(3)
C5 0.075(3) 0.090(4) 0.062(3) 0.008(3) 0.030(3) 0.002(3)
C6 0.071(4) 0.090(4) 0.071(3) -0.002(3) 0.032(3) -0.001(3)
C7 0.072(4) 0.108(4) 0.061(3) -0.004(3) 0.030(3) -0.004(3)
C7A 0.088(4) 0.129(5) 0.080(3) 0.008(3) 0.044(3) 0.007(3)
C7B 0.109(5) 0.173(6) 0.071(3) 0.018(4) 0.036(4) 0.012(4)
C8 0.077(4) 0.105(4) 0.061(3) -0.006(3) 0.034(3) -0.005(3)
C8A 0.102(5) 0.138(5) 0.071(3) -0.019(3) 0.048(3) -0.007(4)
C8B 0.115(5) 0.178(6) 0.088(4) -0.041(4) 0.045(4) -0.021(4)
C9 0.071(4) 0.085(4) 0.074(3) -0.016(3) 0.032(3) -0.004(3)
C10 0.086(4) 0.101(4) 0.083(4) -0.016(3) 0.047(3) -0.005(3)
C11 0.082(4) 0.086(4) 0.082(3) -0.021(3) 0.040(3) 0.000(3)
C12 0.095(4) 0.081(4) 0.095(4) -0.016(3) 0.044(3) 0.003(3)
C12A 0.130(6) 0.113(5) 0.115(5) -0.018(4) 0.059(5) -0.008(4)
C12B 0.160(8) 0.235(9) 0.171(7) -0.099(7) 0.075(7) -0.064(7)
C13 0.097(4) 0.081(4) 0.104(4) 0.002(4) 0.045(3) 0.007(3)
C13A 0.166(7) 0.106(5) 0.112(5) 0.000(4) 0.060(5) 0.013(5)
C13B 0.192(9) 0.118(5) 0.230(9) 0.022(6) 0.110(8) -0.026(5)
C14 0.090(4) 0.071(3) 0.089(4) 0.004(3) 0.038(3) 0.007(3)
C15 0.108(4) 0.091(4) 0.084(4) 0.008(3) 0.050(3) 0.002(3)
C16 0.082(4) 0.085(4) 0.079(3) -0.003(3) 0.036(3) -0.001(3)
C17 0.092(4) 0.092(4) 0.074(3) 0.013(3) 0.042(3) -0.002(3)
C17A 0.120(5) 0.134(5) 0.095(4) -0.001(4) 0.058(4) -0.020(4)
C17B 0.142(6) 0.193(7) 0.107(5) -0.001(5) 0.058(4) -0.048(5)
C18 0.083(4) 0.098(4) 0.058(3) 0.006(3) 0.033(3) -0.001(3)
C18A 0.124(5) 0.108(4) 0.066(3) -0.001(3) 0.052(3) -0.004(3)
C18B 0.131(6) 0.184(6) 0.111(4) -0.010(4) 0.073(5) 0.023(5)
C19 0.078(4) 0.080(3) 0.070(3) -0.002(3) 0.033(3) -0.003(3)
C20 0.087(4) 0.085(4) 0.067(3) -0.003(3) 0.040(3) -0.004(3)

loop_
_atom_type_symbol
_atom_type_description
_atom_type_scat_dispersion_real
_atom_type_scat_dispersion_imag
_atom_type_scat_source
C C 0.0181 0.0091 'International Tables Vol C Tables 4.2.6.8 and 6.1.1.4'
H H 0.0000 0.0000 'International Tables Vol C Tables 4.2.6.8 and 6.1.1.4'
N N 0.0311 0.0180 'International Tables Vol C Tables 4.2.6.8 and 6.1.1.4'
O O 0.0492 0.0322 'International Tables Vol C Tables 4.2.6.8 and 6.1.1.4'

loop_
_geom_angle_atom_site_label_1
_geom_angle_atom_site_label_2
_geom_angle_atom_site_label_3
_geom_angle
C1 N1 C4 106.2(4)
C6 N2 C9 112.8(4)
C14 N3 C11 104.4(4)
C19 N4 C16 111.9(4)
N1 C1 C20 126.2(5)
N1 C1 C2 112.5(4)
C20 C1 C2 121.3(4)
C1 C2 C3 101.1(4)
C1 C2 C2A 111.0(4)
C3 C2 C2A 115.6(4)
C1 C2 C2C 107.1(4)
C3 C2 C2C 112.0(4)
C2A C2 C2C 109.6(4)
C2B C2A C2 114.4(4)
O1 C2C N5 123.9(5)
O1 C2C C2 118.6(5)
N5 C2C C2 117.2(5)
C3A C3 C4 123.7(4)
C3A C3 C2 130.2(5)
C4 C3 C2 106.0(4)
C3 C3A C3D 115.5(5)
C3 C3A C3B 124.9(5)
C3D C3A C3B 119.5(5)
C3C C3B C3A 117.4(5)
C3E C3D C3A 120.7(5)
C3D C3E C5 126.3(5)
C3 C4 N1 114.0(4)
C3 C4 C5 121.7(4)
N1 C4 C5 124.3(4)
C3E C5 C6 123.5(5)
C3E C5 C4 112.1(4)
C6 C5 C4 124.5(5)
N2 C6 C5 124.4(4)
N2 C6 C7 105.1(5)
C5 C6 C7 130.5(5)
C8 C7 C6 107.6(4)
C8 C7 C7A 124.9(5)
C6 C7 C7A 127.5(5)
C7 C7A C7B 113.4(4)
C7 C8 C9 109.0(4)
C7 C8 C8A 127.1(5)
C9 C8 C8A 124.0(5)
C8 C8A C8B 112.3(4)
C10 C9 N2 128.6(5)
C10 C9 C8 125.8(5)
N2 C9 C8 105.5(5)
C9 C10 C11 131.3(5)
N3 C11 C10 124.5(5)
N3 C11 C12 110.8(5)
C10 C11 C12 124.7(5)
C13 C12 C11 106.6(5)
C13 C12 C12A 127.1(5)
C11 C12 C12A 126.3(5)
C12B C12A C12 111.7(5)
C12 C13 C14 104.5(5)
C12 C13 C13A 126.9(5)
C14 C13 C13A 128.6(5)
C13 C13A C13B 114.0(6)
N3 C14 C13 113.6(5)
N3 C14 C15 123.3(5)
C13 C14 C15 123.1(5)
C16 C15 C14 124.9(5)
C15 C16 N4 126.0(5)
C15 C16 C17 128.1(5)
N4 C16 C17 105.8(4)
C18 C17 C16 107.7(4)
C18 C17 C17A 129.3(5)
C16 C17 C17A 123.0(5)
C17B C17A C17 110.5(5)
C17 C18 C19 108.2(4)
C17 C18 C18A 127.6(4)
C19 C18 C18A 124.1(5)
C18 C18A C18B 110.9(4)
C20 C19 N4 127.8(4)
C20 C19 C18 125.9(5)
N4 C19 C18 106.2(4)
C19 C20 C1 129.0(4)

loop_
_geom_bond_atom_site_label_1
_geom_bond_atom_site_label_2
_geom_bond_distance
N1 C1 1.345(5)
N1 C4 1.392(5)
N2 C6 1.339(6)
N2 C9 1.360(5)
N3 C14 1.333(5)
N3 C11 1.375(5)
N4 C19 1.341(5)
N4 C16 1.358(6)
N5 C2C 1.326(7)
O1 C2C 1.213(5)
C1 C20 1.406(6)
C1 C2 1.503(6)
C2 C3 1.511(6)
C2 C2A 1.547(6)
C2 C2C 1.568(6)
C2A C2B 1.529(6)
C3 C3A 1.356(6)
C3 C4 1.378(6)
C3A C3D 1.419(7)
C3A C3B 1.474(7)
C3B C3C 1.466(7)
C3D C3E 1.347(7)
C3E C5 1.383(6)
C4 C5 1.445(6)
C5 C6 1.395(6)
C6 C7 1.461(6)
C7 C8 1.344(6)
C7 C7A 1.506(6)
C7A C7B 1.538(7)
C8 C9 1.424(6)
C8 C8A 1.491(6)
C8A C8B 1.514(7)
C9 C10 1.359(7)
C10 C11 1.380(7)
C11 C12 1.425(7)
C12 C13 1.375(7)
C12 C12A 1.502(7)
C12A C12B 1.472(8)
C13 C14 1.423(6)
C13 C13A 1.482(7)
C13A C13B 1.515(8)
C14 C15 1.434(6)
C15 C16 1.343(6)
C16 C17 1.461(6)
C17 C18 1.336(6)
C17 C17A 1.521(7)
C17A C17B 1.479(7)
C18 C19 1.456(6)
C18 C18A 1.495(6)
C18A C18B 1.544(7)
C19 C20 1.336(6)
